data_7108136
loop_
_publ_author_name
'Ja-Young Park'
'Kamil Skonieczny'
'Naoki Aratani'
'Atsuhiro Osuka'
'Daniel T. Gryko'
'Chang-Hee Lee'

_publ_section_title
;
 Calix[4]pyrroles bearing proximally meso-meso linking straps: synthesis
 and anion binding properties
;
_journal_name_full Chem.Commun.
_journal_page_first 8060
_journal_paper_doi 10.1039/c2cc33537a
_journal_volume 48
_journal_year 2012
_chemical_formula_moiety 'C54 H68 N4 O4, C H4 O, C Cl3 '
_chemical_formula_sum 'C56 H72 Cl3 N4 O5'
_chemical_formula_weight 987.53
_chemical_name_systematic
;
?
;
_space_group_IT_number 2
_symmetry_cell_setting triclinic
_symmetry_Int_Tables_number 2
_symmetry_space_group_name_Hall '-P 1'
_symmetry_space_group_name_H-M 'P -1'
_atom_sites_solution_hydrogens geom
_atom_sites_solution_primary direct
_atom_sites_solution_secondary difmap
_audit_creation_method SHELXL-97
_cell_angle_alpha 72.935(3)
_cell_angle_beta 78.389(3)
_cell_angle_gamma 68.038(3)
_cell_formula_units_Z 2
_cell_length_a 11.7904(6)
_cell_length_b 12.5321(6)
_cell_length_c 19.6483(10)
_cell_measurement_reflns_used 10855
_cell_measurement_temperature 93(2)
_cell_measurement_theta_max 68.01
_cell_measurement_theta_min 3.92
_cell_volume 2560.2(2)
_computing_structure_refinement 'SHELXL-97 (Sheldrick, 1997)'
_computing_structure_solution 'SHELXS-97 (Sheldrick, 1990)'
_diffrn_ambient_temperature 93(2)
_diffrn_detector_area_resol_mean 10.0
_diffrn_measured_fraction_theta_full 0.974
_diffrn_measured_fraction_theta_max 0.974
_diffrn_measurement_device_type 'Rigaku RAXIS-RAPID'
_diffrn_measurement_method \w
_diffrn_radiation_monochromator graphite
_diffrn_radiation_source 'fine-focus sealed tube'
_diffrn_radiation_type CuK\a
_diffrn_radiation_wavelength 1.54187
_diffrn_reflns_av_R_equivalents 0.1997
_diffrn_reflns_av_sigmaI/netI 0.2561
_diffrn_reflns_limit_h_max 12
_diffrn_reflns_limit_h_min -13
_diffrn_reflns_limit_k_max 14
_diffrn_reflns_limit_k_min -14
_diffrn_reflns_limit_l_max 22
_diffrn_reflns_limit_l_min -21
_diffrn_reflns_number 21173
_diffrn_reflns_theta_full 60.00
_diffrn_reflns_theta_max 60.00
_diffrn_reflns_theta_min 3.92
_exptl_absorpt_coefficient_mu 2.032
_exptl_absorpt_correction_T_max 0.9052
_exptl_absorpt_correction_T_min 0.6867
_exptl_absorpt_correction_type multi-scan
_exptl_crystal_colour colorless
_exptl_crystal_density_diffrn 1.281
_exptl_crystal_density_method 'not measured'
_exptl_crystal_description prism
_exptl_crystal_F_000 1054
_exptl_crystal_size_max 0.20
_exptl_crystal_size_mid 0.20
_exptl_crystal_size_min 0.05
_refine_diff_density_max 0.333
_refine_diff_density_min -0.352
_refine_diff_density_rms 0.071
_refine_ls_extinction_method none
_refine_ls_goodness_of_fit_ref 0.894
_refine_ls_hydrogen_treatment constr
_refine_ls_matrix_type full
_refine_ls_number_parameters 621
_refine_ls_number_reflns 7406
_refine_ls_number_restraints 1
_refine_ls_restrained_S_all 0.894
_refine_ls_R_factor_all 0.2272
_refine_ls_R_factor_gt 0.1251
_refine_ls_shift/su_max 0.011
_refine_ls_shift/su_mean 0.000
_refine_ls_structure_factor_coef Fsqd
_refine_ls_weighting_details 'calc w=1/[\s^2^(Fo^2^)+(0.1254P)^2^+0.0000P] where P=(Fo^2^+2Fc^2^)/3'
_refine_ls_weighting_scheme calc
_refine_ls_wR_factor_gt 0.2857
_refine_ls_wR_factor_ref 0.3635
_reflns_number_gt 2185
_reflns_number_total 7406
_reflns_threshold_expression >2sigma(I)
_cod_data_source_file c2cc33537a.txt
_cod_data_source_block 01130chl
_cod_database_code 7108136

loop_
_symmetry_equiv_pos_as_xyz
'x, y, z'
'-x, -y, -z'

loop_
_atom_site_label
_atom_site_type_symbol
_atom_site_fract_x
_atom_site_fract_y
_atom_site_fract_z
_atom_site_U_iso_or_equiv
_atom_site_adp_type
_atom_site_occupancy
_atom_site_symmetry_multiplicity
_atom_site_calc_flag
_atom_site_refinement_flags
Cl1 Cl -0.2428(3) -0.0155(2) 0.55185(15) 0.1043(10) Uani 1 1 d .
Cl2 Cl -0.4853(3) 0.1241(3) 0.50871(17) 0.1251(12) Uani 1 1 d .
O1 O 0.3331(6) 0.5519(5) -0.2895(3) 0.0804(18) Uani 1 1 d .
O2 O -0.0349(6) 0.1906(5) 0.2713(3) 0.0773(17) Uani 1 1 d .
O3 O 0.2653(6) 0.3570(5) 0.2562(3) 0.0752(18) Uani 1 1 d .
O4 O 0.0311(6) 0.3701(5) -0.2814(4) 0.0838(19) Uani 1 1 d .
C1 C 0.1817(9) 0.4579(7) -0.2794(5) 0.072(3) Uani 1 1 d .
H1 H 0.1568 0.4607 -0.2307 0.087 Uiso 1 1 calc R
N1 N 0.4414(7) 0.1906(6) 0.1592(4) 0.071(2) Uani 1 1 d .
H65 H 0.3730 0.2174 0.1863 0.085 Uiso 1 1 calc R
C2 C 0.0183(9) 0.2359(8) 0.3060(5) 0.072(3) Uani 1 1 d .
N2 N 0.1345(7) 0.0162(6) 0.1680(4) 0.076(2) Uani 1 1 d .
H66 H 0.1105 0.0723 0.1914 0.091 Uiso 1 1 calc R
N3 N 0.2240(8) 0.2334(6) 0.0504(4) 0.080(2) Uani 1 1 d .
H67 H 0.2817 0.1719 0.0375 0.096 Uiso 1 1 calc R
C3 C 0.1146(9) 0.2731(8) 0.2674(5) 0.074(3) Uani 1 1 d .
H2 H 0.1419 0.2646 0.2198 0.089 Uiso 1 1 calc R
C4 C 0.1705(9) 0.3229(7) 0.2995(6) 0.069(3) Uani 1 1 d .
C5 C 0.0627(9) 0.2623(8) -0.1573(5) 0.075(3) Uani 1 1 d .
H3 H 0.1500 0.2572 -0.1677 0.090 Uiso 1 1 calc R
H4 H 0.0567 0.1902 -0.1652 0.090 Uiso 1 1 calc R
C6 C 0.2721(10) 0.4995(8) -0.3173(6) 0.080(3) Uani 1 1 d .
N4 N 0.3721(8) -0.0453(7) 0.2658(4) 0.084(2) Uani 1 1 d .
H68 H 0.3185 0.0262 0.2529 0.100 Uiso 1 1 calc R
C7 C 0.3301(9) 0.4599(8) -0.0863(5) 0.083(3) Uani 1 1 d .
H5 H 0.3348 0.5347 -0.0818 0.100 Uiso 1 1 calc R
H6 H 0.2438 0.4621 -0.0727 0.100 Uiso 1 1 calc R
C8 C 0.2471(10) 0.3308(8) 0.0598(5) 0.075(3) Uani 1 1 d .
C9 C 0.3708(9) 0.3408(7) 0.0446(5) 0.071(3) Uani 1 1 d .
C10 C 0.2204(10) -0.1505(8) 0.2752(5) 0.080(3) Uani 1 1 d .
C11 C 0.0823(8) 0.1503(7) -0.0273(5) 0.074(3) Uani 1 1 d .
H7 H 0.1723 0.1261 -0.0408 0.089 Uiso 1 1 calc R
H8 H 0.0544 0.0880 -0.0326 0.089 Uiso 1 1 calc R
C12 C 0.1224(8) 0.0344(8) 0.0970(5) 0.072(3) Uani 1 1 d .
C13 C 0.1212(9) -0.0764(8) 0.3236(5) 0.079(3) Uani 1 1 d .
H9 H 0.1426 -0.1107 0.3735 0.095 Uiso 1 1 calc R
H10 H 0.1249 0.0050 0.3092 0.095 Uiso 1 1 calc R
C14 C 0.5195(9) 0.2174(8) 0.3022(5) 0.081(3) Uani 1 1 d .
H11 H 0.5414 0.2482 0.2507 0.097 Uiso 1 1 calc R
H12 H 0.5953 0.1869 0.3264 0.097 Uiso 1 1 calc R
C15 C 0.1637(10) 0.4053(8) -0.3831(5) 0.087(3) Uani 1 1 d .
H13 H 0.1248 0.3723 -0.4054 0.104 Uiso 1 1 calc R
C16 C 0.0042(10) 0.3030(9) 0.4867(5) 0.092(3) Uani 1 1 d .
H14 H 0.0673 0.2435 0.5167 0.138 Uiso 1 1 calc R
H15 H -0.0745 0.2895 0.5034 0.138 Uiso 1 1 calc R
H16 H -0.0042 0.3823 0.4899 0.138 Uiso 1 1 calc R
C17 C 0.0419(10) 0.2934(8) 0.4089(6) 0.084(3) Uani 1 1 d .
C18 C -0.0185(9) 0.2432(8) 0.3779(5) 0.080(3) Uani 1 1 d .
H17 H -0.0824 0.2150 0.4050 0.095 Uiso 1 1 calc R
C19 C 0.4509(9) -0.2388(9) 0.2993(5) 0.086(3) Uani 1 1 d .
H18 H 0.4613 -0.3209 0.3130 0.103 Uiso 1 1 calc R
C20 C 0.4631(10) 0.2363(8) 0.0861(6) 0.075(3) Uani 1 1 d .
C21 C 0.3447(10) -0.1496(9) 0.2802(5) 0.079(3) Uani 1 1 d .
C22 C -0.0117(9) 0.3684(8) -0.2075(5) 0.081(3) Uani 1 1 d .
H19 H -0.0981 0.3707 -0.1988 0.098 Uiso 1 1 calc R
H20 H -0.0099 0.4406 -0.1973 0.098 Uiso 1 1 calc R
C23 C 0.0571(9) 0.1539(8) 0.0541(5) 0.074(3) Uani 1 1 d .
C24 C 0.0210(8) 0.2663(8) -0.0808(5) 0.078(3) Uani 1 1 d .
H21 H -0.0692 0.2844 -0.0726 0.093 Uiso 1 1 calc R
H22 H 0.0388 0.3316 -0.0713 0.093 Uiso 1 1 calc R
C25 C 0.3304(9) 0.4076(8) 0.2845(5) 0.083(3) Uani 1 1 d .
H23 H 0.2700 0.4641 0.3114 0.099 Uiso 1 1 calc R
H24 H 0.3712 0.4535 0.2439 0.099 Uiso 1 1 calc R
C26 C 0.3650(9) 0.4525(7) 0.0678(5) 0.084(3) Uani 1 1 d .
H25 H 0.3009 0.5223 0.0443 0.126 Uiso 1 1 calc R
H26 H 0.4446 0.4649 0.0538 0.126 Uiso 1 1 calc R
H27 H 0.3460 0.4399 0.1198 0.126 Uiso 1 1 calc R
C27 C 0.3688(9) 0.4497(8) -0.1647(5) 0.083(3) Uani 1 1 d .
H28 H 0.4581 0.4357 -0.1760 0.100 Uiso 1 1 calc R
H29 H 0.3529 0.3809 -0.1706 0.100 Uiso 1 1 calc R
C28 C 0.2990(10) 0.5614(8) -0.2168(5) 0.093(3) Uani 1 1 d .
H30 H 0.2096 0.5761 -0.2050 0.112 Uiso 1 1 calc R
H31 H 0.3159 0.6300 -0.2114 0.112 Uiso 1 1 calc R
C29 C 0.3108(10) 0.4936(8) -0.3880(5) 0.080(3) Uani 1 1 d .
H32 H 0.3751 0.5228 -0.4131 0.096 Uiso 1 1 calc R
C30 C 0.6807(8) -0.0303(8) 0.2790(5) 0.086(3) Uani 1 1 d .
H33 H 0.6831 -0.0632 0.3307 0.129 Uiso 1 1 calc R
H34 H 0.7216 0.0294 0.2632 0.129 Uiso 1 1 calc R
H35 H 0.7232 -0.0939 0.2540 0.129 Uiso 1 1 calc R
C31 C 0.5453(10) 0.0954(9) 0.1828(6) 0.084(3) Uani 1 1 d .
C32 C -0.0813(9) 0.1877(8) 0.0775(5) 0.087(3) Uani 1 1 d .
H36 H -0.1089 0.1223 0.0790 0.131 Uiso 1 1 calc R
H37 H -0.1254 0.2589 0.0432 0.131 Uiso 1 1 calc R
H38 H -0.0980 0.2035 0.1251 0.131 Uiso 1 1 calc R
C33 C 0.2233(10) -0.2823(7) 0.3011(5) 0.090(3) Uani 1 1 d .
H39 H 0.2910 -0.3312 0.2736 0.135 Uiso 1 1 calc R
H40 H 0.1453 -0.2862 0.2938 0.135 Uiso 1 1 calc R
H41 H 0.2354 -0.3117 0.3520 0.135 Uiso 1 1 calc R
C34 C 0.1353(10) 0.4043(8) 0.0789(5) 0.076(3) Uani 1 1 d .
H42 H 0.1193 0.4784 0.0893 0.091 Uiso 1 1 calc R
C35 C 0.0431(9) 0.3514(8) 0.0811(5) 0.076(3) Uani 1 1 d .
H43 H -0.0430 0.3849 0.0928 0.092 Uiso 1 1 calc R
C36 C 0.4892(10) -0.0669(9) 0.2740(5) 0.083(3) Uani 1 1 d .
C37 C 0.5450(10) 0.0282(8) 0.2617(5) 0.079(3) Uani 1 1 d .
C38 C 0.6330(9) 0.0830(8) 0.1258(6) 0.078(3) Uani 1 1 d .
H44 H 0.7141 0.0271 0.1266 0.094 Uiso 1 1 calc R
C39 C 0.1264(10) 0.4111(8) -0.3138(6) 0.081(3) Uani 1 1 d .
C40 C -0.1007(10) 0.0294(9) 0.3578(5) 0.090(3) Uani 1 1 d .
H45 H -0.0626 0.0326 0.3973 0.108 Uiso 1 1 calc R
H46 H -0.1756 0.0087 0.3789 0.108 Uiso 1 1 calc R
C41 C 0.1337(9) 0.3329(8) 0.3697(6) 0.077(3) Uani 1 1 d .
H47 H 0.1730 0.3676 0.3905 0.093 Uiso 1 1 calc R
C42 C 0.2117(9) -0.1607(9) 0.1445(5) 0.082(3) Uani 1 1 d .
H48 H 0.2469 -0.2437 0.1489 0.099 Uiso 1 1 calc R
C43 C 0.5803(10) 0.1691(9) 0.0652(6) 0.087(3) Uani 1 1 d .
H49 H 0.6197 0.1788 0.0177 0.104 Uiso 1 1 calc R
C44 C 0.2993(10) 0.4445(9) -0.4986(5) 0.100(3) Uani 1 1 d .
H50 H 0.3771 0.4605 -0.5122 0.150 Uiso 1 1 calc R
H51 H 0.2371 0.5054 -0.5287 0.150 Uiso 1 1 calc R
H52 H 0.3113 0.3665 -0.5054 0.150 Uiso 1 1 calc R
C45 C 0.1026(9) 0.2455(8) 0.0635(5) 0.071(3) Uani 1 1 d .
C46 C 0.4259(9) 0.3207(9) 0.3328(5) 0.086(3) Uani 1 1 d .
H53 H 0.3833 0.2873 0.3782 0.103 Uiso 1 1 calc R
H54 H 0.4714 0.3643 0.3444 0.103 Uiso 1 1 calc R
C47 C 0.2575(10) 0.4464(8) -0.4221(6) 0.082(3) Uani 1 1 d .
C48 C 0.4740(9) 0.1145(8) 0.3105(5) 0.081(3) Uani 1 1 d .
H55 H 0.3866 0.1479 0.3011 0.097 Uiso 1 1 calc R
H56 H 0.4774 0.0684 0.3609 0.097 Uiso 1 1 calc R
C49 C -0.0114(9) -0.0677(8) 0.3226(5) 0.083(3) Uani 1 1 d .
H57 H -0.0289 -0.0503 0.2725 0.099 Uiso 1 1 calc R
H58 H -0.0224 -0.1445 0.3484 0.099 Uiso 1 1 calc R
C50 C -0.3653(10) 0.1191(9) 0.5502(6) 0.103(4) Uani 1 1 d .
C51 C 0.5456(10) -0.1890(8) 0.2952(5) 0.085(3) Uani 1 1 d .
H59 H 0.6286 -0.2309 0.3050 0.102 Uiso 1 1 calc R
C52 C 0.1903(9) -0.1039(8) 0.1975(6) 0.081(3) Uani 1 1 d .
C53 C 0.4130(10) 0.3553(8) -0.0356(5) 0.089(3) Uani 1 1 d .
H60 H 0.4956 0.3630 -0.0442 0.107 Uiso 1 1 calc R
H61 H 0.4220 0.2816 -0.0484 0.107 Uiso 1 1 calc R
C54 C 0.1717(8) -0.0729(8) 0.0816(5) 0.075(3) Uani 1 1 d .
H62 H 0.1786 -0.0873 0.0359 0.090 Uiso 1 1 calc R
C55 C -0.1383(10) 0.1530(8) 0.3061(5) 0.091(3) Uani 1 1 d .
H63 H -0.1837 0.1520 0.2691 0.109 Uiso 1 1 calc R
H64 H -0.1947 0.2114 0.3330 0.109 Uiso 1 1 calc R
Cl3 Cl -0.3125(3) 0.2410(2) 0.49760(16) 0.1155(11) Uani 1 1 d .
C56 C 0.5428(17) 0.0562(17) -0.0933(7) 0.158(6) Uani 1 1 d D
H69 H 0.5707 0.1242 -0.1031 0.237 Uiso 1 1 calc R
H70 H 0.5275 0.0475 -0.1383 0.237 Uiso 1 1 calc R
H71 H 0.6062 -0.0159 -0.0711 0.237 Uiso 1 1 calc R
O6 O 0.4298(14) 0.0751(15) -0.0450(14) 0.45(2) Uani 1 1 d D
H72 H 0.3818 0.0504 -0.0574 0.668 Uiso 1 1 calc R

loop_
_atom_site_aniso_label
_atom_site_aniso_U_11
_atom_site_aniso_U_22
_atom_site_aniso_U_33
_atom_site_aniso_U_23
_atom_site_aniso_U_13
_atom_site_aniso_U_12
Cl1 0.108(2) 0.0893(18) 0.108(2) -0.0233(15) -0.0129(17) -0.0246(16)
Cl2 0.142(3) 0.112(2) 0.137(3) -0.0097(18) -0.055(2) -0.053(2)
O1 0.086(5) 0.090(4) 0.070(4) -0.019(3) -0.011(4) -0.034(4)
O2 0.066(5) 0.093(4) 0.085(4) -0.023(3) -0.017(4) -0.036(4)
O3 0.077(5) 0.069(4) 0.085(4) -0.017(3) -0.016(4) -0.027(3)
O4 0.086(5) 0.082(4) 0.086(5) -0.014(3) -0.014(4) -0.034(4)
C1 0.078(8) 0.063(5) 0.080(7) -0.024(5) -0.010(6) -0.023(5)
N1 0.058(5) 0.077(5) 0.085(6) -0.033(4) 0.003(4) -0.027(4)
C2 0.072(7) 0.072(6) 0.074(7) -0.011(5) -0.026(6) -0.021(5)
N2 0.080(6) 0.071(5) 0.076(6) -0.027(4) -0.012(4) -0.015(4)
N3 0.084(7) 0.069(5) 0.098(6) -0.036(4) -0.011(5) -0.023(4)
C3 0.068(7) 0.081(6) 0.079(7) -0.023(5) -0.007(5) -0.028(5)
C4 0.065(7) 0.057(5) 0.087(7) -0.018(5) -0.006(6) -0.021(5)
C5 0.071(7) 0.080(6) 0.080(7) -0.021(5) -0.013(5) -0.029(5)
C6 0.083(8) 0.064(6) 0.092(8) -0.019(5) -0.025(7) -0.015(5)
N4 0.074(6) 0.075(5) 0.106(6) -0.017(4) -0.012(5) -0.032(4)
C7 0.074(7) 0.081(6) 0.090(8) -0.016(5) 0.001(6) -0.028(5)
C8 0.078(8) 0.071(6) 0.091(7) -0.028(5) -0.017(6) -0.032(6)
C9 0.068(7) 0.069(6) 0.085(7) -0.022(5) -0.015(6) -0.025(5)
C10 0.091(8) 0.072(6) 0.086(7) -0.019(5) -0.014(6) -0.034(6)
C11 0.066(7) 0.063(5) 0.092(7) -0.027(5) -0.013(5) -0.012(5)
C12 0.060(6) 0.066(6) 0.085(7) -0.013(5) -0.020(5) -0.013(5)
C13 0.076(7) 0.085(6) 0.081(7) -0.015(5) -0.012(6) -0.034(6)
C14 0.078(7) 0.080(6) 0.092(7) -0.021(5) -0.012(6) -0.031(6)
C15 0.113(10) 0.089(7) 0.063(7) -0.018(5) -0.003(6) -0.041(7)
C16 0.105(9) 0.104(7) 0.072(7) -0.024(5) 0.005(6) -0.044(7)
C17 0.077(8) 0.080(6) 0.092(8) -0.021(5) -0.022(6) -0.016(6)
C18 0.080(8) 0.078(6) 0.091(8) -0.014(5) -0.026(6) -0.035(5)
C19 0.068(7) 0.092(7) 0.107(8) -0.031(6) -0.023(6) -0.027(6)
C20 0.071(7) 0.071(6) 0.093(8) -0.029(6) -0.013(6) -0.025(5)
C21 0.065(7) 0.087(7) 0.097(7) -0.022(5) -0.026(6) -0.031(6)
C22 0.078(7) 0.096(7) 0.075(7) -0.013(5) -0.015(6) -0.035(6)
C23 0.053(6) 0.091(7) 0.076(7) -0.022(5) -0.004(5) -0.022(5)
C24 0.065(7) 0.080(6) 0.084(7) -0.016(5) -0.008(5) -0.021(5)
C25 0.084(8) 0.079(6) 0.093(7) -0.025(5) -0.008(6) -0.033(6)
C26 0.092(8) 0.075(6) 0.095(7) -0.024(5) -0.023(6) -0.029(6)
C27 0.068(7) 0.090(7) 0.100(8) -0.026(6) -0.002(6) -0.036(6)
C28 0.120(10) 0.074(6) 0.090(8) -0.016(6) -0.021(7) -0.035(6)
C29 0.083(8) 0.082(7) 0.073(7) -0.015(5) -0.012(6) -0.026(6)
C30 0.064(7) 0.090(7) 0.113(8) -0.033(6) -0.017(6) -0.024(5)
C31 0.062(7) 0.085(7) 0.110(9) -0.039(6) -0.011(6) -0.017(6)
C32 0.077(8) 0.086(7) 0.104(8) -0.037(6) 0.001(6) -0.028(6)
C33 0.116(9) 0.056(5) 0.113(8) -0.017(5) -0.032(7) -0.039(5)
C34 0.082(8) 0.061(5) 0.087(7) -0.028(5) -0.011(6) -0.018(5)
C35 0.058(7) 0.084(7) 0.081(7) -0.023(5) -0.007(5) -0.014(5)
C36 0.057(7) 0.099(8) 0.101(8) -0.021(6) -0.016(6) -0.033(6)
C37 0.080(8) 0.078(6) 0.089(7) -0.020(5) -0.012(6) -0.036(6)
C38 0.051(6) 0.089(7) 0.098(8) -0.039(6) 0.005(6) -0.020(5)
C39 0.074(8) 0.067(6) 0.098(8) -0.019(6) -0.011(6) -0.019(5)
C40 0.084(8) 0.125(9) 0.084(7) -0.004(6) -0.024(6) -0.067(7)
C41 0.067(7) 0.077(6) 0.090(8) -0.024(5) -0.004(6) -0.027(5)
C42 0.088(8) 0.076(6) 0.093(8) -0.018(6) -0.032(6) -0.030(5)
C43 0.081(8) 0.094(7) 0.086(8) -0.010(6) -0.019(6) -0.034(6)
C44 0.110(9) 0.098(7) 0.088(8) -0.042(6) 0.000(7) -0.023(7)
C45 0.047(6) 0.080(6) 0.093(7) -0.036(5) -0.008(5) -0.016(5)
C46 0.068(7) 0.091(7) 0.109(8) -0.025(6) -0.015(6) -0.035(6)
C47 0.084(8) 0.070(6) 0.083(8) -0.018(5) -0.012(6) -0.013(5)
C48 0.083(8) 0.076(6) 0.087(7) -0.037(5) 0.001(6) -0.024(5)
C49 0.071(7) 0.083(7) 0.095(7) -0.023(6) 0.005(6) -0.034(6)
C50 0.076(8) 0.087(7) 0.152(10) -0.035(7) -0.029(7) -0.020(6)
C51 0.075(8) 0.075(6) 0.099(8) -0.022(5) -0.025(6) -0.009(5)
C52 0.085(8) 0.072(6) 0.097(8) -0.022(6) -0.018(6) -0.032(5)
C53 0.092(8) 0.081(6) 0.094(8) -0.021(6) -0.007(6) -0.029(6)
C54 0.056(6) 0.083(6) 0.083(7) -0.025(5) -0.005(5) -0.016(5)
C55 0.101(9) 0.086(7) 0.100(8) -0.025(6) -0.016(6) -0.044(6)
Cl3 0.115(3) 0.0981(19) 0.130(3) -0.0206(17) 0.000(2) -0.0444(18)
C56 0.138(14) 0.242(19) 0.149(12) -0.058(12) 0.001(12) -0.125(15)
O6 0.177(15) 0.238(18) 1.05(7) -0.35(3) -0.19(2) 0.007(13)

loop_
_atom_type_symbol
_atom_type_description
_atom_type_scat_dispersion_real
_atom_type_scat_dispersion_imag
_atom_type_scat_source
C C 0.0181 0.0091 'International Tables Vol C Tables 4.2.6.8 and 6.1.1.4'
H H 0.0000 0.0000 'International Tables Vol C Tables 4.2.6.8 and 6.1.1.4'
N N 0.0311 0.0180 'International Tables Vol C Tables 4.2.6.8 and 6.1.1.4'
O O 0.0492 0.0322 'International Tables Vol C Tables 4.2.6.8 and 6.1.1.4'
Cl Cl 0.3639 0.7018 'International Tables Vol C Tables 4.2.6.8 and 6.1.1.4'

loop_
_geom_angle_atom_site_label_1
_geom_angle_atom_site_label_2
_geom_angle_atom_site_label_3
_geom_angle
C6 O1 C28 118.5(8)
C2 O2 C55 120.6(8)
C4 O3 C25 118.7(7)
C39 O4 C22 120.2(8)
C6 C1 C39 118.1(10)
C6 C1 H1 121.0
C39 C1 H1 121.0
C20 N1 C31 109.1(8)
C20 N1 H65 125.4
C31 N1 H65 125.4
O2 C2 C3 116.4(9)
O2 C2 C18 123.0(9)
C3 C2 C18 120.6(10)
C12 N2 C52 110.1(8)
C12 N2 H66 125.0
C52 N2 H66 125.0
C45 N3 C8 112.4(8)
C45 N3 H67 123.8
C8 N3 H67 123.8
C2 C3 C4 118.9(10)
C2 C3 H2 120.5
C4 C3 H2 120.5
O3 C4 C41 124.8(9)
O3 C4 C3 114.1(9)
C41 C4 C3 121.1(9)
C22 C5 C24 112.2(8)
C22 C5 H3 109.2
C24 C5 H3 109.2
C22 C5 H4 109.2
C24 C5 H4 109.2
H3 C5 H4 107.9
C1 C6 C29 121.4(11)
C1 C6 O1 123.7(10)
C29 C6 O1 114.9(10)
C36 N4 C21 112.2(9)
C36 N4 H68 123.9
C21 N4 H68 123.9
C53 C7 C27 111.1(8)
C53 C7 H5 109.4
C27 C7 H5 109.4
C53 C7 H6 109.4
C27 C7 H6 109.4
H5 C7 H6 108.0
C34 C8 N3 104.7(9)
C34 C8 C9 132.9(9)
N3 C8 C9 122.2(9)
C8 C9 C20 112.3(8)
C8 C9 C53 110.1(8)
C20 C9 C53 109.5(8)
C8 C9 C26 108.5(8)
C20 C9 C26 107.0(8)
C53 C9 C26 109.4(7)
C21 C10 C52 110.3(8)
C21 C10 C13 110.7(8)
C52 C10 C13 110.7(8)
C21 C10 C33 107.9(9)
C52 C10 C33 108.1(7)
C13 C10 C33 109.0(8)
C24 C11 C23 116.2(7)
C24 C11 H7 108.2
C23 C11 H7 108.2
C24 C11 H8 108.2
C23 C11 H8 108.2
H7 C11 H8 107.4
C54 C12 N2 106.6(8)
C54 C12 C23 132.2(9)
N2 C12 C23 121.1(8)
C49 C13 C10 116.3(8)
C49 C13 H9 108.2
C10 C13 H9 108.2
C49 C13 H10 108.2
C10 C13 H10 108.2
H9 C13 H10 107.4
C48 C14 C46 114.4(8)
C48 C14 H11 108.7
C46 C14 H11 108.7
C48 C14 H12 108.7
C46 C14 H12 108.7
H11 C14 H12 107.6
C39 C15 C47 121.6(11)
C39 C15 H13 119.2
C47 C15 H13 119.2
C17 C16 H14 109.5
C17 C16 H15 109.5
H14 C16 H15 109.5
C17 C16 H16 109.5
H14 C16 H16 109.5
H15 C16 H16 109.5
C41 C17 C18 120.2(10)
C41 C17 C16 119.8(10)
C18 C17 C16 120.0(10)
C2 C18 C17 118.5(10)
C2 C18 H17 120.7
C17 C18 H17 120.7
C21 C19 C51 109.4(9)
C21 C19 H18 125.3
C51 C19 H18 125.3
C43 C20 N1 106.5(9)
C43 C20 C9 130.9(10)
N1 C20 C9 122.6(9)
C19 C21 N4 105.1(9)
C19 C21 C10 131.8(10)
N4 C21 C10 123.0(9)
O4 C22 C5 113.3(8)
O4 C22 H19 108.9
C5 C22 H19 108.9
O4 C22 H20 108.9
C5 C22 H20 108.9
H19 C22 H20 107.7
C12 C23 C45 110.9(8)
C12 C23 C32 109.8(8)
C45 C23 C32 109.1(8)
C12 C23 C11 108.3(8)
C45 C23 C11 109.0(7)
C32 C23 C11 109.7(8)
C5 C24 C11 113.6(7)
C5 C24 H21 108.8
C11 C24 H21 108.8
C5 C24 H22 108.8
C11 C24 H22 108.8
H21 C24 H22 107.7
O3 C25 C46 115.6(7)
O3 C25 H23 108.4
C46 C25 H23 108.4
O3 C25 H24 108.4
C46 C25 H24 108.4
H23 C25 H24 107.4
C9 C26 H25 109.5
C9 C26 H26 109.5
H25 C26 H26 109.5
C9 C26 H27 109.5
H25 C26 H27 109.5
H26 C26 H27 109.5
C28 C27 C7 111.6(8)
C28 C27 H28 109.3
C7 C27 H28 109.3
C28 C27 H29 109.3
C7 C27 H29 109.3
H28 C27 H29 108.0
O1 C28 C27 111.9(8)
O1 C28 H30 109.2
C27 C28 H30 109.2
O1 C28 H31 109.2
C27 C28 H31 109.2
H30 C28 H31 107.9
C47 C29 C6 120.9(11)
C47 C29 H32 119.5
C6 C29 H32 119.5
C37 C30 H33 109.5
C37 C30 H34 109.5
H33 C30 H34 109.5
C37 C30 H35 109.5
H33 C30 H35 109.5
H34 C30 H35 109.5
C38 C31 N1 108.1(9)
C38 C31 C37 132.2(10)
N1 C31 C37 119.7(10)
C23 C32 H36 109.5
C23 C32 H37 109.5
H36 C32 H37 109.5
C23 C32 H38 109.5
H36 C32 H38 109.5
H37 C32 H38 109.5
C10 C33 H39 109.5
C10 C33 H40 109.5
H39 C33 H40 109.5
C10 C33 H41 109.5
H39 C33 H41 109.5
H40 C33 H41 109.5
C8 C34 C35 108.8(8)
C8 C34 H42 125.6
C35 C34 H42 125.6
C45 C35 C34 107.6(8)
C45 C35 H43 126.2
C34 C35 H43 126.2
N4 C36 C51 107.9(9)
N4 C36 C37 124.0(9)
C51 C36 C37 128.1(10)
C36 C37 C31 109.8(8)
C36 C37 C48 110.7(8)
C31 C37 C48 110.6(8)
C36 C37 C30 109.2(8)
C31 C37 C30 107.5(8)
C48 C37 C30 108.9(8)
C31 C38 C43 107.1(9)
C31 C38 H44 126.5
C43 C38 H44 126.5
C15 C39 O4 116.2(10)
C15 C39 C1 120.8(10)
O4 C39 C1 123.1(10)
C49 C40 C55 113.8(8)
C49 C40 H45 108.8
C55 C40 H45 108.8
C49 C40 H46 108.8
C55 C40 H46 108.8
H45 C40 H46 107.7
C17 C41 C4 120.5(10)
C17 C41 H47 119.7
C4 C41 H47 119.7
C52 C42 C54 107.3(9)
C52 C42 H48 126.3
C54 C42 H48 126.3
C20 C43 C38 109.2(9)
C20 C43 H49 125.4
C38 C43 H49 125.4
C47 C44 H50 109.5
C47 C44 H51 109.5
H50 C44 H51 109.5
C47 C44 H52 109.5
H50 C44 H52 109.5
H51 C44 H52 109.5
C35 C45 N3 106.4(8)
C35 C45 C23 132.2(9)
N3 C45 C23 121.2(8)
C25 C46 C14 115.3(8)
C25 C46 H53 108.4
C14 C46 H53 108.4
C25 C46 H54 108.4
C14 C46 H54 108.4
H53 C46 H54 107.5
C29 C47 C15 117.2(11)
C29 C47 C44 119.3(10)
C15 C47 C44 123.5(11)
C14 C48 C37 116.2(8)
C14 C48 H55 108.2
C37 C48 H55 108.2
C14 C48 H56 108.2
C37 C48 H56 108.2
H55 C48 H56 107.4
C40 C49 C13 110.4(8)
C40 C49 H57 109.6
C13 C49 H57 109.6
C40 C49 H58 109.6
C13 C49 H58 109.6
H57 C49 H58 108.1
Cl2 C50 Cl1 110.8(6)
Cl2 C50 Cl3 107.0(6)
Cl1 C50 Cl3 109.1(6)
C36 C51 C19 105.4(9)
C36 C51 H59 127.3
C19 C51 H59 127.3
C42 C52 N2 106.8(9)
C42 C52 C10 131.3(9)
N2 C52 C10 121.9(9)
C7 C53 C9 116.6(8)
C7 C53 H60 108.1
C9 C53 H60 108.1
C7 C53 H61 108.1
C9 C53 H61 108.1
H60 C53 H61 107.3
C12 C54 C42 109.2(9)
C12 C54 H62 125.4
C42 C54 H62 125.4
O2 C55 C40 113.1(8)
O2 C55 H63 109.0
C40 C55 H63 109.0
O2 C55 H64 109.0
C40 C55 H64 109.0
H63 C55 H64 107.8
O6 C56 H69 109.5
O6 C56 H70 109.5
H69 C56 H70 109.5
O6 C56 H71 109.5
H69 C56 H71 109.5
H70 C56 H71 109.5
C56 O6 H72 109.5

loop_
_geom_bond_atom_site_label_1
_geom_bond_atom_site_label_2
_geom_bond_distance
Cl1 C50 1.759(10)
Cl2 C50 1.743(11)
O1 C6 1.403(11)
O1 C28 1.431(10)
O2 C2 1.359(10)
O2 C55 1.443(10)
O3 C4 1.385(10)
O3 C25 1.429(10)
O4 C39 1.372(11)
O4 C22 1.436(10)
C1 C6 1.353(13)
C1 C39 1.386(12)
C1 H1 0.9500
N1 C20 1.391(11)
N1 C31 1.397(11)
N1 H65 0.8800
C2 C3 1.387(12)
C2 C18 1.412(12)
N2 C12 1.373(10)
N2 C52 1.392(11)
N2 H66 0.8800
N3 C45 1.360(11)
N3 C8 1.413(10)
N3 H67 0.8800
C3 C4 1.389(12)
C3 H2 0.9500
C4 C41 1.387(12)
C5 C22 1.488(11)
C5 C24 1.495(11)
C5 H3 0.9900
C5 H4 0.9900
C6 C29 1.386(12)
N4 C36 1.338(11)
N4 C21 1.398(11)
N4 H68 0.8800
C7 C53 1.528(12)
C7 C27 1.545(12)
C7 H5 0.9900
C7 H6 0.9900
C8 C34 1.351(12)
C8 C9 1.473(12)
C9 C20 1.494(12)
C9 C53 1.532(12)
C9 C26 1.569(11)
C10 C21 1.492(13)
C10 C52 1.528(13)
C10 C13 1.548(12)
C10 C33 1.569(11)
C11 C24 1.537(11)
C11 C23 1.579(12)
C11 H7 0.9900
C11 H8 0.9900
C12 C54 1.350(11)
C12 C23 1.485(12)
C13 C49 1.531(12)
C13 H9 0.9900
C13 H10 0.9900
C14 C48 1.528(12)
C14 C46 1.543(12)
C14 H11 0.9900
C14 H12 0.9900
C15 C39 1.359(12)
C15 C47 1.388(13)
C15 H13 0.9500
C16 C17 1.532(12)
C16 H14 0.9800
C16 H15 0.9800
C16 H16 0.9800
C17 C41 1.360(12)
C17 C18 1.418(12)
C18 H17 0.9500
C19 C21 1.362(13)
C19 C51 1.448(13)
C19 H18 0.9500
C20 C43 1.375(13)
C22 H19 0.9900
C22 H20 0.9900
C23 C45 1.505(12)
C23 C32 1.532(12)
C24 H21 0.9900
C24 H22 0.9900
C25 C46 1.504(12)
C25 H23 0.9900
C25 H24 0.9900
C26 H25 0.9800
C26 H26 0.9800
C26 H27 0.9800
C27 C28 1.524(12)
C27 H28 0.9900
C27 H29 0.9900
C28 H30 0.9900
C28 H31 0.9900
C29 C47 1.370(12)
C29 H32 0.9500
C30 C37 1.551(12)
C30 H33 0.9800
C30 H34 0.9800
C30 H35 0.9800
C31 C38 1.365(12)
C31 C37 1.533(13)
C32 H36 0.9800
C32 H37 0.9800
C32 H38 0.9800
C33 H39 0.9800
C33 H40 0.9800
C33 H41 0.9800
C34 C35 1.458(12)
C34 H42 0.9500
C35 C45 1.360(11)
C35 H43 0.9500
C36 C51 1.391(12)
C36 C37 1.505(12)
C37 C48 1.549(12)
C38 C43 1.418(12)
C38 H44 0.9500
C40 C49 1.520(12)
C40 C55 1.540(13)
C40 H45 0.9900
C40 H46 0.9900
C41 H47 0.9500
C42 C52 1.359(12)
C42 C54 1.417(12)
C42 H48 0.9500
C43 H49 0.9500
C44 C47 1.489(12)
C44 H50 0.9800
C44 H51 0.9800
C44 H52 0.9800
C46 H53 0.9900
C46 H54 0.9900
C48 H55 0.9900
C48 H56 0.9900
C49 H57 0.9900
C49 H58 0.9900
C50 Cl3 1.821(11)
C51 H59 0.9500
C53 H60 0.9900
C53 H61 0.9900
C54 H62 0.9500
C55 H63 0.9900
C55 H64 0.9900
C56 O6 1.456(10)
C56 H69 0.9800
C56 H70 0.9800
C56 H71 0.9800
O6 H72 0.8400

loop_
_geom_hbond_atom_site_label_D
_geom_hbond_atom_site_label_H
_geom_hbond_atom_site_label_A
_geom_hbond_distance_DH
_geom_hbond_distance_HA
_geom_hbond_distance_DA
_geom_hbond_angle_DHA
N1 H65 O3 0.88 2.37 3.129(9) 144.9
N2 H66 O2 0.88 2.45 3.254(9) 153.0
N3 H67 O6 0.88 2.36 3.176(18) 154.0

loop_
_geom_torsion_atom_site_label_1
_geom_torsion_atom_site_label_2
_geom_torsion_atom_site_label_3
_geom_torsion_atom_site_label_4
_geom_torsion
C55 O2 C2 C3 -178.0(8)
C55 O2 C2 C18 3.5(12)
O2 C2 C3 C4 178.4(7)
C18 C2 C3 C4 -3.1(13)
C25 O3 C4 C41 -0.7(12)
C25 O3 C4 C3 -179.0(7)
C2 C3 C4 O3 -179.9(7)
C2 C3 C4 C41 1.8(13)
C39 C1 C6 C29 -1.3(14)
C39 C1 C6 O1 178.2(8)
C28 O1 C6 C1 0.5(13)
C28 O1 C6 C29 -180.0(8)
C45 N3 C8 C34 -0.3(11)
C45 N3 C8 C9 -176.4(8)
C34 C8 C9 C20 128.5(12)
N3 C8 C9 C20 -56.6(12)
C34 C8 C9 C53 -109.1(12)
N3 C8 C9 C53 65.7(11)
C34 C8 C9 C26 10.5(15)
N3 C8 C9 C26 -174.6(8)
C52 N2 C12 C54 -0.9(10)
C52 N2 C12 C23 175.3(8)
C21 C10 C13 C49 178.9(8)
C52 C10 C13 C49 56.2(11)
C33 C10 C13 C49 -62.5(11)
O2 C2 C18 C17 -179.2(8)
C3 C2 C18 C17 2.4(13)
C41 C17 C18 C2 -0.3(13)
C16 C17 C18 C2 179.9(8)
C31 N1 C20 C43 -0.1(10)
C31 N1 C20 C9 -178.6(8)
C8 C9 C20 C43 134.3(11)
C53 C9 C20 C43 11.6(14)
C26 C9 C20 C43 -106.9(12)
C8 C9 C20 N1 -47.6(12)
C53 C9 C20 N1 -170.3(8)
C26 C9 C20 N1 71.3(11)
C51 C19 C21 N4 -1.1(11)
C51 C19 C21 C10 -179.9(10)
C36 N4 C21 C19 1.0(12)
C36 N4 C21 C10 179.9(9)
C52 C10 C21 C19 -114.8(12)
C13 C10 C21 C19 122.3(12)
C33 C10 C21 C19 3.1(16)
C52 C10 C21 N4 66.6(12)
C13 C10 C21 N4 -56.3(12)
C33 C10 C21 N4 -175.5(8)
C39 O4 C22 C5 -83.0(10)
C24 C5 C22 O4 176.6(7)
C54 C12 C23 C45 -135.8(10)
N2 C12 C23 C45 49.1(12)
C54 C12 C23 C32 103.6(12)
N2 C12 C23 C32 -71.5(11)
C54 C12 C23 C11 -16.2(14)
N2 C12 C23 C11 168.7(8)
C24 C11 C23 C12 179.4(8)
C24 C11 C23 C45 -59.8(10)
C24 C11 C23 C32 59.6(10)
C22 C5 C24 C11 171.3(8)
C23 C11 C24 C5 171.6(8)
C4 O3 C25 C46 79.1(10)
C53 C7 C27 C28 -171.9(8)
C6 O1 C28 C27 86.3(10)
C7 C27 C28 O1 -179.2(8)
C1 C6 C29 C47 0.6(14)
O1 C6 C29 C47 -178.9(8)
C20 N1 C31 C38 1.6(10)
C20 N1 C31 C37 -179.5(8)
N3 C8 C34 C35 -0.1(10)
C9 C8 C34 C35 175.4(9)
C8 C34 C35 C45 0.5(10)
C21 N4 C36 C51 -0.4(12)
C21 N4 C36 C37 179.6(9)
N4 C36 C37 C31 -64.2(13)
C51 C36 C37 C31 115.8(12)
N4 C36 C37 C48 58.2(13)
C51 C36 C37 C48 -121.8(12)
N4 C36 C37 C30 178.1(9)
C51 C36 C37 C30 -1.9(15)
C38 C31 C37 C36 -95.7(13)
N1 C31 C37 C36 85.8(11)
C38 C31 C37 C48 141.8(10)
N1 C31 C37 C48 -36.7(12)
C38 C31 C37 C30 23.0(14)
N1 C31 C37 C30 -155.5(8)
N1 C31 C38 C43 -2.5(10)
C37 C31 C38 C43 178.9(10)
C47 C15 C39 O4 178.6(8)
C47 C15 C39 C1 -0.4(15)
C22 O4 C39 C15 177.6(8)
C22 O4 C39 C1 -3.4(12)
C6 C1 C39 C15 1.2(14)
C6 C1 C39 O4 -177.8(8)
C18 C17 C41 C4 -1.0(14)
C16 C17 C41 C4 178.8(8)
O3 C4 C41 C17 -177.9(8)
C3 C4 C41 C17 0.3(14)
N1 C20 C43 C38 -1.4(11)
C9 C20 C43 C38 176.9(9)
C31 C38 C43 C20 2.5(11)
C34 C35 C45 N3 -0.6(10)
C34 C35 C45 C23 -177.4(10)
C8 N3 C45 C35 0.6(11)
C8 N3 C45 C23 177.8(8)
C12 C23 C45 C35 -128.3(11)
C32 C23 C45 C35 -7.3(14)
C11 C23 C45 C35 112.5(11)
C12 C23 C45 N3 55.3(12)
C32 C23 C45 N3 176.3(8)
C11 C23 C45 N3 -63.9(11)
O3 C25 C46 C14 51.6(11)
C48 C14 C46 C25 -82.3(11)
C6 C29 C47 C15 0.1(14)
C6 C29 C47 C44 178.4(9)
C39 C15 C47 C29 -0.3(14)
C39 C15 C47 C44 -178.4(9)
C46 C14 C48 C37 162.0(8)
C36 C37 C48 C14 -178.7(9)
C31 C37 C48 C14 -56.7(11)
C30 C37 C48 C14 61.2(11)
C55 C40 C49 C13 87.3(10)
C10 C13 C49 C40 -166.6(8)
N4 C36 C51 C19 -0.3(11)
C37 C36 C51 C19 179.7(10)
C21 C19 C51 C36 0.9(12)
C54 C42 C52 N2 1.8(11)
C54 C42 C52 C10 -176.1(10)
C12 N2 C52 C42 -0.6(11)
C12 N2 C52 C10 177.5(9)
C21 C10 C52 C42 89.6(13)
C13 C10 C52 C42 -147.4(11)
C33 C10 C52 C42 -28.1(16)
C21 C10 C52 N2 -88.0(11)
C13 C10 C52 N2 34.9(12)
C33 C10 C52 N2 154.2(9)
C27 C7 C53 C9 -168.5(7)
C8 C9 C53 C7 57.1(11)
C20 C9 C53 C7 -179.0(8)
C26 C9 C53 C7 -62.0(11)
N2 C12 C54 C42 2.0(10)
C23 C12 C54 C42 -173.6(10)
C52 C42 C54 C12 -2.5(11)
C2 O2 C55 C40 -80.0(10)
C49 C40 C55 O2 -57.4(11)
